data_2104658
loop_
_publ_author_name
'Johnstone, Russell D. L.'
'Lennie, Alistair R.'
'Parsons, Simon'
'Pidcock, Elna'
'Warren, John E.'

_publ_section_title
;
 Comparison of the effects of pressure on three layered hydrates: a
 partially successful attempt to predict a high-pressure phase
 transition
;
_journal_issue 6
_journal_name_full 'Acta Crystallographica Section B'
_journal_page_first 731
_journal_page_last 748
_journal_paper_doi 10.1107/S0108768109039469
_journal_volume 65
_journal_year 2009
_chemical_formula_moiety 'C9 H13 N1 O6 S1'
_chemical_formula_sum 'C9 H13 N O6 S'
_chemical_formula_weight 263.27
_chemical_name_common 'S-4-Sulfo-L-Phenylalanine monohydrate'
_space_group_IT_number 4
_symmetry_cell_setting monoclinic
_symmetry_space_group_name_Hall 'P 2yb'
_symmetry_space_group_name_H-M 'P 1 21 1'
_atom_sites_solution_hydrogens geom
_atom_sites_solution_primary direct
_cell_angle_alpha 90
_cell_angle_beta 93.306(7)
_cell_angle_gamma 90
_cell_formula_units_Z 2
_cell_length_a 6.4946(4)
_cell_length_b 7.6198(3)
_cell_length_c 11.5599(17)
_cell_measurement_reflns_used 1304
_cell_measurement_temperature 293
_cell_measurement_theta_max 20
_cell_measurement_theta_min 3
_cell_volume 571.12(9)
_computing_cell_refinement 'Apex2 (Bruker AXS, 2006)'
_computing_data_collection 'Apex2 (Bruker AXS, 2006)'
_computing_data_reduction 'Apex2 (Bruker AXS, 2006)'
_computing_molecular_graphics 'CAMERON (Watkin et al., 1996)'
_computing_publication_material 'CRYSTALS (Betteridge et al., 2003)'
_computing_structure_refinement 'CRYSTALS (Betteridge et al., 2003)'
_computing_structure_solution 'SIR92 (Altomare et al., 1994)'
_diffrn_ambient_temperature 293
_diffrn_measured_fraction_theta_full 0.351
_diffrn_measured_fraction_theta_max 0.318
_diffrn_measurement_device 'Bruker Kappa Apex2'
_diffrn_measurement_device_type Area
_diffrn_measurement_method \w
_diffrn_radiation_monochromator silicon
_diffrn_radiation_type synchrotron
_diffrn_radiation_wavelength 0.47800
_diffrn_reflns_av_R_equivalents 0.0538
_diffrn_reflns_limit_h_max 8
_diffrn_reflns_limit_h_min -9
_diffrn_reflns_limit_k_max 10
_diffrn_reflns_limit_k_min 0
_diffrn_reflns_limit_l_max 7
_diffrn_reflns_limit_l_min 0
_diffrn_reflns_number 3082
_diffrn_reflns_reduction_process
;
 Scaled and merged with Sortav
 R.H. Blessing, (1987) Cryst. Rev. 1, 3-58
 R.H. Blessing, (1989) J. Appl. Cryst. 22, 396-397
;
_diffrn_reflns_theta_full 15.787
_diffrn_reflns_theta_max 19.984
_diffrn_reflns_theta_min 3.065
_diffrn_standards_number 0
_exptl_absorpt_coefficient_mu 0.301
_exptl_absorpt_correction_T_max 0.97
_exptl_absorpt_correction_T_min 0.67
_exptl_absorpt_correction_type multi-scan
_exptl_absorpt_process_details 'SADABS (Siemens, 1996)'
_exptl_crystal_colour colourless
_exptl_crystal_density_diffrn 1.531
_exptl_crystal_density_method 'not measured'
_exptl_crystal_description plate
_exptl_crystal_F_000 276
_exptl_crystal_size_max 0.20
_exptl_crystal_size_mid 0.20
_exptl_crystal_size_min 0.10
_refine_diff_density_max 0.11
_refine_diff_density_min -0.11
_refine_ls_extinction_method None
_refine_ls_goodness_of_fit_ref 0.8985
_refine_ls_hydrogen_treatment mixed
_refine_ls_matrix_type full
_refine_ls_number_parameters 162
_refine_ls_number_reflns 529
_refine_ls_number_restraints 402
_refine_ls_R_factor_all 0.0432
_refine_ls_R_factor_gt 0.0355
_refine_ls_shift/su_max 0.000082
_refine_ls_structure_factor_coef F
_refine_ls_weighting_details
;
 Method, part 1, Chebychev polynomial, (Watkin, 1994, Prince, 1982)
 [weight] = 1.0/[A~0~*T~0~(x)+A~1~*T~1~(x) ... +A~n-1~]*T~n-1~(x)]
 where A~i~ are the Chebychev coefficients listed below and x= Fcalc/Fmax
 Method = Robust Weighting (Prince, 1982)
 W = [weight] * [1-(deltaF/6*sigmaF)^2^]^2^
 A~i~ are:
 13.5 -14.5 7.95
;
_refine_ls_weighting_scheme calc
_refine_ls_wR_factor_all 0.0392
_refine_ls_wR_factor_gt 0.0354
_refine_ls_wR_factor_ref 0.0354
_reflns_number_gt 529
_reflns_number_total 599
_reflns_threshold_expression I>2.0\s(I)
_cod_data_source_file ws5073.cif
_cod_data_source_block SPMI0.2GPa
_cod_depositor_comments
;
The following automatic conversions were performed:
'_symmetry_cell_setting' value 'Monoclinic' changed to 'monoclinic'
according to '/home/saulius/struct/CIF-dictionaries/cif_core.dic'
dictionary named 'cif_core.dic' version 2.4.1 from 2010-06-29.

Automatic conversion script
Id: cif_fix_enum 1527 2010-12-29 10:47:43Z saulius 

The following automatic conversions were performed:

'_symmetry_cell_setting' value 'Monoclinic' changed to 'monoclinic'
according to /home/saulius/struct/CIF-dictionaries/cif_core.dic
dictionary named 'cif_core.dic' version 2.4.1 from 2010-06-29.

Automatic conversion script
Id: cif_fix_values 1715 2011-07-08 13:25:40Z adriana 
;
_cod_original_sg_symbol_H-M 'P 1 21 1 '
_cod_original_formula_sum 'C9 H13 N1 O6 S1'
_cod_database_code 2104658
_cod_database_fobs_code 2104658

loop_
_symmetry_equiv_pos_as_xyz
x,y,z
-x,y+1/2,-z

loop_
_atom_site_type_symbol
_atom_site_label
_atom_site_fract_x
_atom_site_fract_y
_atom_site_fract_z
_atom_site_U_iso_or_equiv
_atom_site_adp_type
_atom_site_occupancy
_atom_site_disorder_assembly
_atom_site_disorder_group
S S1 0.23743(10) 0.79073(12) -0.28037(16) 0.0343 Uani 1.0000 . .
N N1 0.5071(4) 0.6698(3) 0.4100(5) 0.0404 Uani 1.0000 . .
O O1 0.2556(4) 0.9367(3) 0.4370(5) 0.0397 Uani 1.0000 . .
O O2 0.1931(4) 0.9827(3) 0.2487(4) 0.0402 Uani 1.0000 . .
O O3 0.2214(3) 0.9818(3) -0.2801(4) 0.0474 Uani 1.0000 . .
O O4 0.0481(4) 0.7149(3) -0.3345(5) 0.0527 Uani 1.0000 . .
O O5 0.4249(4) 0.7278(4) -0.3291(5) 0.0544 Uani 1.0000 . .
C C1 0.2792(4) 0.9012(3) 0.3383(4) 0.0314 Uani 1.0000 . .
C C2 0.4128(4) 0.7493(3) 0.3024(4) 0.0315 Uani 1.0000 . .
C C3 0.2854(4) 0.6128(3) 0.2307(4) 0.0339 Uani 1.0000 . .
C C4 0.2700(4) 0.6529(3) 0.1030(4) 0.0333 Uani 1.0000 . .
C C5 0.4384(4) 0.6255(4) 0.0361(5) 0.0366 Uani 1.0000 . .
C C6 0.4285(4) 0.6613(4) -0.0819(5) 0.0380 Uani 1.0000 . .
C C7 0.2471(4) 0.7279(3) -0.1338(4) 0.0324 Uani 1.0000 . .
C C8 0.0767(4) 0.7553(3) -0.0681(5) 0.0365 Uani 1.0000 . .
C C9 0.0879(4) 0.7172(4) 0.0488(5) 0.0402 Uani 1.0000 . .
H H1 0.115(4) 1.057(3) 0.2770(17) 0.0541(14) Uiso 1.0000 . .
H H4 0.4059 0.6279 0.4538 0.0601 Uiso 1.0000 . .
H H5 0.5917 0.5802 0.3914 0.0601 Uiso 1.0000 . .
H H6 0.5815 0.7525 0.4509 0.0601 Uiso 1.0000 . .
H H7 0.5247 0.7955 0.2548 0.0377 Uiso 1.0000 . .
H H8 0.3511 0.4964 0.2423 0.0406 Uiso 1.0000 . .
H H9 0.1444 0.6096 0.2590 0.0406 Uiso 1.0000 . .
H H10 0.5631 0.5814 0.0720 0.0435 Uiso 1.0000 . .
H H11 0.5444 0.6403 -0.1265 0.0454 Uiso 1.0000 . .
H H12 -0.0476 0.8004 -0.1039 0.0435 Uiso 1.0000 . .
H H13 -0.0295 0.7349 0.0928 0.0482 Uiso 1.0000 . .
O O6 0.2008(4) 0.4336(3) 0.4962(6) 0.0512 Uani 1.0000 . .
H H2 0.126(3) 0.385(3) 0.4437(18) 0.0759(10) Uiso 1.0000 . .
H H3 0.121(3) 0.499(5) 0.531(3) 0.0759(10) Uiso 1.0000 . .

loop_
_atom_site_aniso_label
_atom_site_aniso_U_11
_atom_site_aniso_U_22
_atom_site_aniso_U_33
_atom_site_aniso_U_12
_atom_site_aniso_U_13
_atom_site_aniso_U_23
S1 0.0318(3) 0.0300(3) 0.0402(18) -0.0072(2) -0.0055(4) 0.0016(6)
N1 0.0362(11) 0.0358(10) 0.048(4) 0.0113(8) -0.007(2) 0.0018(17)
O1 0.0433(12) 0.0397(10) 0.035(3) 0.0124(8) -0.004(2) 0.0014(17)
O2 0.0498(11) 0.0387(9) 0.033(4) 0.0202(9) 0.0081(19) 0.0027(15)
O3 0.0455(11) 0.0321(7) 0.064(5) -0.0068(7) 0.0019(19) 0.0085(14)
O4 0.0537(13) 0.0569(12) 0.045(5) -0.0315(11) -0.017(2) 0.012(2)
O5 0.0516(12) 0.0638(13) 0.048(4) 0.0116(11) 0.0059(16) 0.001(2)
C1 0.0286(10) 0.0273(10) 0.038(3) 0.0049(8) -0.0026(19) -0.0011(17)
C2 0.0282(10) 0.0271(10) 0.039(3) 0.0036(7) 0.0001(17) -0.0010(13)
C3 0.0336(11) 0.0266(10) 0.041(3) -0.0001(9) 0.0014(18) -0.0019(15)
C4 0.0320(10) 0.0259(10) 0.041(3) -0.0015(8) -0.0026(14) -0.0012(17)
C5 0.0337(11) 0.0393(12) 0.036(3) 0.0111(9) -0.0073(16) -0.007(2)
C6 0.0318(11) 0.0401(12) 0.042(3) 0.0079(9) -0.0013(18) 0.008(2)
C7 0.0310(11) 0.0272(9) 0.038(2) -0.0003(8) -0.0076(14) -0.0019(18)
C8 0.0300(10) 0.0359(13) 0.043(3) 0.0017(8) -0.0065(16) -0.0006(18)
C9 0.0315(11) 0.0435(12) 0.046(3) 0.0036(10) 0.0003(17) 0.005(2)
O6 0.0441(12) 0.0547(12) 0.053(6) 0.0027(9) -0.014(2) -0.0068(19)

loop_
_atom_type_symbol
_atom_type_scat_dispersion_real
_atom_type_scat_dispersion_imag
_atom_type_scat_source
C 0.0000 0.0010 'International Tables Vol C 4.2.6.8 and 6.1.1.4'
H 0.0000 0.0000 'International Tables Vol C 4.2.6.8 and 6.1.1.4'
N 0.0010 0.0010 'International Tables Vol C 4.2.6.8 and 6.1.1.4'
O 0.0030 0.0030 'International Tables Vol C 4.2.6.8 and 6.1.1.4'
S 0.0610 0.0550 'International Tables Vol C 4.2.6.8 and 6.1.1.4'

loop_
_geom_angle_atom_site_label_1
_geom_angle_atom_site_label_2
_geom_angle_atom_site_label_3
_geom_angle_site_symmetry_1
_geom_angle_site_symmetry_2
_geom_angle_site_symmetry_3
_geom_angle
_geom_angle_publ_flag
O3 S1 O4 . . . 109.63(14) yes
O3 S1 O5 . . . 113.08(17) yes
O4 S1 O5 . . . 113.9(2) yes
O3 S1 C7 . . . 105.5(2) yes
O4 S1 C7 . . . 106.7(2) yes
O5 S1 C7 . . . 107.4(2) yes
C2 N1 H4 . . . 109.5 no
C2 N1 H5 . . . 109.5 no
H4 N1 H5 . . . 109.5 no
C2 N1 H6 . . . 109.5 no
H4 N1 H6 . . . 109.5 no
H5 N1 H6 . . . 109.5 no
C1 O2 H1 . . . 104.6(13) no
O2 C1 O1 . . . 125.4(2) yes
O2 C1 C2 . . . 111.8(2) yes
O1 C1 C2 . . . 122.9(2) yes
C1 C2 N1 . . . 107.2(2) yes
C1 C2 C3 . . . 111.33(19) yes
N1 C2 C3 . . . 110.96(19) yes
C1 C2 H7 . . . 109.1 no
N1 C2 H7 . . . 109.1 no
C3 C2 H7 . . . 109.1 no
C2 C3 C4 . . . 113.2(2) yes
C2 C3 H8 . . . 108.5 no
C4 C3 H8 . . . 108.5 no
C2 C3 H9 . . . 108.5 no
C4 C3 H9 . . . 108.5 no
H8 C3 H9 . . . 109.5 no
C3 C4 C5 . . . 120.3(2) yes
C3 C4 C9 . . . 121.2(2) yes
C5 C4 C9 . . . 118.4(2) yes
C4 C5 C6 . . . 121.55(19) yes
C4 C5 H10 . . . 119.2 no
C6 C5 H10 . . . 119.2 no
C5 C6 C7 . . . 119.1(2) yes
C5 C6 H11 . . . 120.4 no
C7 C6 H11 . . . 120.4 no
S1 C7 C6 . . . 119.9(2) yes
S1 C7 C8 . . . 119.94(18) yes
C6 C7 C8 . . . 120.0(2) yes
C7 C8 C9 . . . 120.24(19) yes
C7 C8 H12 . . . 119.9 no
C9 C8 H12 . . . 119.9 no
C4 C9 C8 . . . 120.6(2) yes
C4 C9 H13 . . . 119.7 no
C8 C9 H13 . . . 119.7 no
H2 O6 H3 . . . 105.500(7) no

loop_
_geom_bond_atom_site_label_1
_geom_bond_atom_site_label_2
_geom_bond_site_symmetry_1
_geom_bond_site_symmetry_2
_geom_bond_distance
_geom_bond_publ_flag
S1 O3 . . 1.460(2) yes
S1 O4 . . 1.466(2) yes
S1 O5 . . 1.452(4) yes
S1 C7 . . 1.758(4) yes
N1 C2 . . 1.484(5) yes
N1 H4 . . 0.910 no
N1 H5 . . 0.910 no
N1 H6 . . 0.910 no
O1 C1 . . 1.191(5) yes
O2 C1 . . 1.306(4) yes
O2 H1 . . 0.840(7) no
C1 C2 . . 1.519(3) yes
C2 C3 . . 1.541(4) yes
C2 H7 . . 1.000 no
C3 C4 . . 1.505(5) yes
C3 H8 . . 0.990 no
C3 H9 . . 0.990 no
C4 C5 . . 1.391(4) yes
C4 C9 . . 1.395(4) yes
C5 C6 . . 1.390(5) yes
C5 H10 . . 0.950 no
C6 C7 . . 1.387(3) yes
C6 H11 . . 0.950 no
C7 C8 . . 1.394(4) yes
C8 C9 . . 1.380(5) yes
C8 H12 . . 0.950 no
C9 H13 . . 0.950 no
O6 H2 . . 0.84000(8) no
O6 H3 . . 0.840 no

loop_
_cod_related_entry_id
_cod_related_entry_database
_cod_related_entry_code
1 ChemSpider 30654548
